data_4114043
loop_
_publ_author_name
'Hongyi Hou'
'Peter K. Gantzel'
'Clifford P. Kubiak'

_publ_section_title
;
 Hydrocarbation Chemistry Proceeding from Nickel Carbenes
;
_journal_name_full 'Journal of the American Chemical Society'
_journal_page_first 9564
_journal_page_last 9565
_journal_paper_doi 10.1021/ja030108p
_journal_volume 125
_journal_year 2003
_chemical_formula_sum 'C54 H68 B2 Cl F8 N Ni O P3'
_chemical_formula_weight 1107.78
_chemical_name_systematic
;
  ?
;
_space_group_IT_number 2
_symmetry_cell_setting triclinic
_symmetry_space_group_name_Hall '-P 1'
_symmetry_space_group_name_H-M 'P -1'
_atom_sites_solution_hydrogens geom
_atom_sites_solution_primary direct
_atom_sites_solution_secondary difmap
_audit_creation_method SHELXL-97
_cell_angle_alpha 103.697(3)
_cell_angle_beta 99.503(3)
_cell_angle_gamma 95.084(2)
_cell_formula_units_Z 2
_cell_length_a 10.9342(16)
_cell_length_b 13.0238(19)
_cell_length_c 20.049(3)
_cell_measurement_reflns_used 2642
_cell_measurement_temperature 100(2)
_cell_measurement_theta_max 23.42
_cell_measurement_theta_min 2.13
_cell_volume 2711.4(7)
_computing_cell_refinement 'Bruker SMART'
_computing_data_collection 'Bruker SMART'
_computing_data_reduction 'Bruker SAINT'
_computing_molecular_graphics 'Bruker SHELXTL'
_computing_publication_material 'Bruker SHELXTL'
_computing_structure_refinement 'SHELXL-97 (Sheldrick, 1997)'
_computing_structure_solution 'SHELXS-97 (Sheldrick, 1990)'
_diffrn_ambient_temperature 100(2)
_diffrn_measured_fraction_theta_full 0.997
_diffrn_measured_fraction_theta_max 0.997
_diffrn_measurement_device_type 'CCD area detector'
_diffrn_measurement_method 'phi and omega scans'
_diffrn_radiation_monochromator graphite
_diffrn_radiation_source 'fine-focus sealed tube'
_diffrn_radiation_type MoK\a
_diffrn_radiation_wavelength 0.71073
_diffrn_reflns_av_R_equivalents 0.0525
_diffrn_reflns_av_sigmaI/netI 0.0788
_diffrn_reflns_limit_h_max 11
_diffrn_reflns_limit_h_min -11
_diffrn_reflns_limit_k_max 14
_diffrn_reflns_limit_k_min -14
_diffrn_reflns_limit_l_max 21
_diffrn_reflns_limit_l_min -21
_diffrn_reflns_number 15605
_diffrn_reflns_theta_full 22.50
_diffrn_reflns_theta_max 22.50
_diffrn_reflns_theta_min 1.07
_exptl_absorpt_coefficient_mu 0.562
_exptl_absorpt_correction_type none
_exptl_crystal_colour yellow
_exptl_crystal_density_diffrn 1.357
_exptl_crystal_density_meas 0
_exptl_crystal_description block
_exptl_crystal_F_000 1158
_exptl_crystal_size_max 0.3
_exptl_crystal_size_mid 0.2
_exptl_crystal_size_min 0.1
_refine_diff_density_max 1.771
_refine_diff_density_min -0.760
_refine_diff_density_rms 0.101
_refine_ls_extinction_method none
_refine_ls_goodness_of_fit_ref 1.123
_refine_ls_hydrogen_treatment mixed
_refine_ls_matrix_type full
_refine_ls_number_parameters 640
_refine_ls_number_reflns 7063
_refine_ls_number_restraints 0
_refine_ls_restrained_S_all 1.123
_refine_ls_R_factor_all 0.0933
_refine_ls_R_factor_gt 0.0685
_refine_ls_shift/su_max 0.005
_refine_ls_shift/su_mean 0.001
_refine_ls_structure_factor_coef Fsqd
_refine_ls_weighting_details 'calc w=1/[\s^2^(Fo^2^)+(0.1081P)^2^+2.4011P] where P=(Fo^2^+2Fc^2^)/3'
_refine_ls_weighting_scheme calc
_refine_ls_wR_factor_gt 0.1836
_refine_ls_wR_factor_ref 0.1970
_reflns_number_gt 5241
_reflns_number_total 7063
_reflns_threshold_expression >2sigma(I)
_cod_data_source_file ja030108p_3.cif
_cod_data_source_block sad
_cod_database_code 4114043

loop_
_symmetry_equiv_pos_as_xyz
'x, y, z'
'-x, -y, -z'

loop_
_atom_site_label
_atom_site_type_symbol
_atom_site_fract_x
_atom_site_fract_y
_atom_site_fract_z
_atom_site_U_iso_or_equiv
_atom_site_adp_type
_atom_site_occupancy
_atom_site_symmetry_multiplicity
_atom_site_calc_flag
_atom_site_refinement_flags
C1X C 0.5324(11) -0.0314(8) 0.4782(7) 0.091(4) Uani 1 1 d .
H1XA H 0.5597 -0.0860 0.4997 0.110 Uiso 1 1 d R
H1XB H 0.4752 -0.0655 0.4353 0.110 Uiso 1 1 d R
Cl1 Cl 0.6623(2) 0.03662(16) 0.45883(13) 0.0617(6) Uani 1 1 d .
Ni1 Ni 0.20124(7) 0.54869(6) 0.29876(4) 0.0168(2) Uani 1 1 d .
P1 P 0.37398(14) 0.54499(12) 0.37301(8) 0.0183(4) Uani 1 1 d .
P2 P 0.15179(15) 0.66132(12) 0.38819(8) 0.0193(4) Uani 1 1 d .
P3 P -0.00113(14) 0.53997(13) 0.25473(8) 0.0204(4) Uani 1 1 d .
N1 N 0.2944(4) 0.4929(4) 0.1744(2) 0.0202(12) Uani 1 1 d .
H1C H 0.2984 0.5626 0.1821 0.024 Uiso 1 1 calc R
C1 C 0.3329(6) 0.5771(5) 0.4604(3) 0.0218(14) Uani 1 1 d .
H1A H 0.2772 0.5165 0.4656 0.026 Uiso 1 1 calc R
H1B H 0.4096 0.5901 0.4969 0.026 Uiso 1 1 calc R
C2 C 0.2665(6) 0.6768(5) 0.4690(3) 0.0229(15) Uani 1 1 d .
H2A H 0.3279 0.7412 0.4771 0.027 Uiso 1 1 calc R
H2B H 0.2239 0.6844 0.5095 0.027 Uiso 1 1 calc R
C3 C 0.0038(6) 0.5988(5) 0.4004(3) 0.0222(14) Uani 1 1 d .
H3A H 0.0198 0.5429 0.4255 0.027 Uiso 1 1 calc R
H3B H -0.0373 0.6529 0.4292 0.027 Uiso 1 1 calc R
C4 C -0.0823(6) 0.5493(6) 0.3297(3) 0.0321(17) Uani 1 1 d .
H4A H -0.1515 0.5925 0.3240 0.039 Uiso 1 1 calc R
H4B H -0.1195 0.4769 0.3291 0.039 Uiso 1 1 calc R
C5 C 0.2464(5) 0.4543(5) 0.2210(3) 0.0178(14) Uani 1 1 d .
C6 C 0.2358(6) 0.3363(5) 0.2145(3) 0.0245(15) Uani 1 1 d .
H6A H 0.1900 0.3218 0.2506 0.029 Uiso 1 1 calc R
H6B H 0.3215 0.3186 0.2266 0.029 Uiso 1 1 calc R
C7 C 0.1726(6) 0.2579(5) 0.1446(3) 0.0309(16) Uani 1 1 d .
H7A H 0.2099 0.2767 0.1066 0.037 Uiso 1 1 calc R
H7B H 0.0826 0.2659 0.1353 0.037 Uiso 1 1 calc R
C8 C 0.1854(6) 0.1406(5) 0.1429(4) 0.0322(17) Uani 1 1 d .
C9 C 0.1053(8) 0.0740(6) 0.0741(4) 0.046(2) Uani 1 1 d .
H9A H 0.1353 0.0942 0.0350 0.069 Uiso 1 1 calc R
H9B H 0.0180 0.0867 0.0728 0.069 Uiso 1 1 calc R
H9C H 0.1110 -0.0017 0.0704 0.069 Uiso 1 1 calc R
C10 C 0.1357(7) 0.1072(6) 0.2039(4) 0.0393(18) Uani 1 1 d .
H10A H 0.1450 0.0323 0.2011 0.059 Uiso 1 1 calc R
H10B H 0.0471 0.1165 0.2005 0.059 Uiso 1 1 calc R
H10C H 0.1835 0.1519 0.2487 0.059 Uiso 1 1 calc R
C11 C 0.3201(7) 0.1191(6) 0.1453(4) 0.0409(19) Uani 1 1 d .
H11A H 0.3516 0.1403 0.1068 0.061 Uiso 1 1 calc R
H11B H 0.3241 0.0429 0.1405 0.061 Uiso 1 1 calc R
H11C H 0.3716 0.1603 0.1900 0.061 Uiso 1 1 calc R
F5 F 0.1107(3) 0.3856(3) 0.45590(19) 0.0325(9) Uani 1 1 d .
F6 F -0.0935(3) 0.3453(3) 0.4015(2) 0.0415(10) Uani 1 1 d .
F7 F 0.0559(4) 0.2654(3) 0.35006(19) 0.0413(10) Uani 1 1 d .
F8 F 0.0046(4) 0.2239(3) 0.44656(19) 0.0367(10) Uani 1 1 d .
B2 B 0.0178(7) 0.3044(6) 0.4133(4) 0.0265(18) Uani 1 1 d .
F1 F 0.3255(5) 0.8030(5) 0.0975(2) 0.0781(17) Uani 1 1 d .
F2 F 0.5070(3) 0.7816(3) 0.1615(2) 0.0411(10) Uani 1 1 d .
F3 F 0.3253(4) 0.7059(4) 0.1783(3) 0.0747(17) Uani 1 1 d .
F4 F 0.3721(5) 0.8793(4) 0.2110(3) 0.0727(16) Uani 1 1 d .
B1 B 0.3829(7) 0.7926(6) 0.1593(4) 0.0302(19) Uani 1 1 d .
C1A C 0.5060(6) 0.6441(5) 0.3777(3) 0.0198(14) Uani 1 1 d .
C2A C 0.6093(5) 0.6658(5) 0.4323(3) 0.0219(14) Uani 1 1 d .
H2AA H 0.6107 0.6305 0.4688 0.026 Uiso 1 1 calc R
C3A C 0.7101(6) 0.7389(5) 0.4333(3) 0.0273(16) Uani 1 1 d .
H3AA H 0.7809 0.7535 0.4702 0.033 Uiso 1 1 calc R
C4A C 0.7074(6) 0.7903(5) 0.3808(4) 0.0336(17) Uani 1 1 d .
H4AA H 0.7766 0.8408 0.3820 0.040 Uiso 1 1 calc R
C5A C 0.6063(6) 0.7700(5) 0.3263(3) 0.0297(16) Uani 1 1 d .
H5AA H 0.6060 0.8057 0.2901 0.036 Uiso 1 1 calc R
C6A C 0.5049(6) 0.6969(5) 0.3249(3) 0.0243(15) Uani 1 1 d .
H6AA H 0.4344 0.6830 0.2877 0.029 Uiso 1 1 calc R
C1B C 0.4382(5) 0.4191(5) 0.3689(3) 0.0190(14) Uani 1 1 d .
C2B C 0.3623(6) 0.3334(5) 0.3777(3) 0.0253(15) Uani 1 1 d .
H2BA H 0.2801 0.3420 0.3858 0.030 Uiso 1 1 calc R
C3B C 0.4048(6) 0.2372(5) 0.3750(3) 0.0287(16) Uani 1 1 d .
H3BA H 0.3532 0.1801 0.3824 0.034 Uiso 1 1 calc R
C4B C 0.5232(6) 0.2230(5) 0.3613(3) 0.0302(16) Uani 1 1 d .
H4BA H 0.5518 0.1556 0.3581 0.036 Uiso 1 1 calc R
C5B C 0.5991(6) 0.3063(5) 0.3522(3) 0.0303(17) Uani 1 1 d .
H5BA H 0.6806 0.2963 0.3435 0.036 Uiso 1 1 calc R
C6B C 0.5584(6) 0.4048(5) 0.3557(3) 0.0235(15) Uani 1 1 d .
H6BA H 0.6113 0.4621 0.3492 0.028 Uiso 1 1 calc R
C1C C -0.0419(5) 0.6482(5) 0.2175(3) 0.0218(15) Uani 1 1 d .
C2C C 0.0474(6) 0.6957(5) 0.1861(3) 0.0302(16) Uani 1 1 d .
H2CA H 0.1262 0.6703 0.1858 0.036 Uiso 1 1 calc R
C3C C 0.0217(6) 0.7781(5) 0.1561(4) 0.0324(17) Uani 1 1 d .
H3CA H 0.0819 0.8080 0.1345 0.039 Uiso 1 1 calc R
C4C C -0.0911(7) 0.8171(5) 0.1573(4) 0.0343(17) Uani 1 1 d .
H4CA H -0.1080 0.8752 0.1377 0.041 Uiso 1 1 calc R
C5C C -0.1794(6) 0.7715(5) 0.1872(4) 0.0337(17) Uani 1 1 d .
H5CA H -0.2572 0.7985 0.1881 0.040 Uiso 1 1 calc R
C6C C -0.1559(6) 0.6873(5) 0.2159(3) 0.0303(16) Uani 1 1 d .
H6CA H -0.2189 0.6554 0.2349 0.036 Uiso 1 1 calc R
C1D C -0.0823(5) 0.4196(5) 0.1898(3) 0.0215(14) Uani 1 1 d .
C2D C -0.1043(6) 0.3243(5) 0.2082(4) 0.0308(17) Uani 1 1 d .
H2DA H -0.0788 0.3212 0.2553 0.037 Uiso 1 1 calc R
C3D C -0.1634(6) 0.2340(6) 0.1577(4) 0.0362(18) Uani 1 1 d .
H3DA H -0.1818 0.1697 0.1708 0.043 Uiso 1 1 calc R
C4D C -0.1959(6) 0.2359(6) 0.0891(4) 0.0394(19) Uani 1 1 d .
H4DA H -0.2333 0.1727 0.0546 0.047 Uiso 1 1 calc R
C5D C -0.1738(6) 0.3306(6) 0.0705(4) 0.0332(17) Uani 1 1 d .
H5DA H -0.1979 0.3327 0.0231 0.040 Uiso 1 1 calc R
C6D C -0.1169(6) 0.4218(5) 0.1204(3) 0.0253(15) Uani 1 1 d .
H6DA H -0.1014 0.4865 0.1072 0.030 Uiso 1 1 calc R
C1E C 0.1348(6) 0.7953(5) 0.3789(3) 0.0218(14) Uani 1 1 d .
C2E C 0.0580(6) 0.8590(5) 0.4152(3) 0.0238(15) Uani 1 1 d .
H2EA H 0.0115 0.8321 0.4449 0.029 Uiso 1 1 calc R
C3E C 0.0502(6) 0.9602(5) 0.4076(3) 0.0269(16) Uani 1 1 d .
H3EA H -0.0049 1.0020 0.4306 0.032 Uiso 1 1 calc R
C4E C 0.1214(6) 1.0023(5) 0.3669(4) 0.0309(16) Uani 1 1 d .
H4EA H 0.1165 1.0731 0.3630 0.037 Uiso 1 1 calc R
C5E C 0.2005(6) 0.9403(5) 0.3316(3) 0.0301(16) Uani 1 1 d .
H5EA H 0.2489 0.9683 0.3032 0.036 Uiso 1 1 calc R
C6E C 0.2076(6) 0.8376(5) 0.3387(3) 0.0300(16) Uani 1 1 d .
H6EA H 0.2627 0.7957 0.3158 0.036 Uiso 1 1 calc R
C1F C 0.3422(6) 0.4422(5) 0.1126(3) 0.0225(15) Uani 1 1 d .
C2F C 0.2677(6) 0.4340(5) 0.0480(3) 0.0282(16) Uani 1 1 d .
C3F C 0.3160(7) 0.3920(6) -0.0120(4) 0.0391(19) Uani 1 1 d .
H3FA H 0.2679 0.3862 -0.0570 0.047 Uiso 1 1 calc R
C4F C 0.4318(7) 0.3593(6) -0.0058(4) 0.0407(19) Uani 1 1 d .
H4FA H 0.4629 0.3303 -0.0468 0.049 Uiso 1 1 calc R
C5F C 0.5042(7) 0.3677(6) 0.0587(4) 0.0383(18) Uani 1 1 d .
H5FA H 0.5836 0.3430 0.0617 0.046 Uiso 1 1 calc R
C6F C 0.4620(6) 0.4121(6) 0.1195(3) 0.0307(16) Uani 1 1 d .
C7F C 0.5454(7) 0.4259(7) 0.1907(4) 0.050(2) Uani 1 1 d .
H7FA H 0.5013 0.4577 0.2277 0.075 Uiso 1 1 calc R
H7FB H 0.6227 0.4726 0.1942 0.075 Uiso 1 1 calc R
H7FC H 0.5657 0.3561 0.1961 0.075 Uiso 1 1 calc R
C8F C 0.1424(7) 0.4700(7) 0.0426(4) 0.047(2) Uani 1 1 d .
H8FA H 0.1252 0.4968 0.0896 0.071 Uiso 1 1 calc R
H8FB H 0.0788 0.4100 0.0163 0.071 Uiso 1 1 calc R
H8FC H 0.1404 0.5271 0.0183 0.071 Uiso 1 1 calc R
O1 O 0.7098(4) 0.0021(4) 0.1723(2) 0.0336(11) Uani 1 1 d .
C2G C 0.6813(7) 0.0470(6) 0.2383(3) 0.0362(18) Uani 1 1 d .
H2GA H 0.6100 0.0020 0.2462 0.043 Uiso 1 1 calc R
H2GB H 0.6573 0.1190 0.2401 0.043 Uiso 1 1 calc R
C3G C 0.7948(8) 0.0540(7) 0.2941(4) 0.049(2) Uani 1 1 d .
H3GA H 0.7767 0.0870 0.3401 0.074 Uiso 1 1 calc R
H3GB H 0.8655 0.0973 0.2854 0.074 Uiso 1 1 calc R
H3GC H 0.8161 -0.0178 0.2932 0.074 Uiso 1 1 calc R
C4G C 0.6097(7) -0.0022(6) 0.1154(4) 0.0379(18) Uani 1 1 d .
H4GA H 0.5932 0.0708 0.1139 0.045 Uiso 1 1 calc R
H4GB H 0.5325 -0.0418 0.1214 0.045 Uiso 1 1 calc R
C5G C 0.6470(9) -0.0567(6) 0.0501(4) 0.053(2) Uani 1 1 d .
H5GA H 0.5792 -0.0617 0.0104 0.079 Uiso 1 1 calc R
H5GB H 0.6642 -0.1285 0.0524 0.079 Uiso 1 1 calc R
H5GC H 0.7225 -0.0161 0.0441 0.079 Uiso 1 1 calc R

loop_
_atom_site_aniso_label
_atom_site_aniso_U_11
_atom_site_aniso_U_22
_atom_site_aniso_U_33
_atom_site_aniso_U_23
_atom_site_aniso_U_13
_atom_site_aniso_U_12
C1X 0.099(9) 0.052(6) 0.123(10) -0.005(6) 0.067(7) -0.002(6)
Cl1 0.0686(15) 0.0399(12) 0.0716(16) 0.0025(11) 0.0195(12) 0.0012(10)
Ni1 0.0146(4) 0.0201(5) 0.0149(4) 0.0015(3) 0.0059(3) 0.0009(3)
P1 0.0161(8) 0.0217(9) 0.0163(9) 0.0019(7) 0.0059(7) 0.0017(7)
P2 0.0206(9) 0.0206(9) 0.0168(9) 0.0014(7) 0.0085(7) 0.0032(7)
P3 0.0163(9) 0.0285(10) 0.0180(9) 0.0061(7) 0.0073(7) 0.0032(7)
N1 0.020(3) 0.020(3) 0.018(3) -0.002(2) 0.008(2) 0.000(2)
C1 0.022(3) 0.025(4) 0.018(3) 0.005(3) 0.005(3) 0.001(3)
C2 0.020(3) 0.028(4) 0.018(3) 0.001(3) 0.007(3) -0.001(3)
C3 0.026(4) 0.021(3) 0.023(4) 0.005(3) 0.014(3) 0.005(3)
C4 0.025(4) 0.050(5) 0.023(4) 0.009(3) 0.013(3) 0.002(3)
C5 0.013(3) 0.023(3) 0.016(3) 0.003(3) 0.001(3) 0.002(3)
C6 0.027(4) 0.023(4) 0.022(4) 0.005(3) 0.003(3) 0.004(3)
C7 0.031(4) 0.037(4) 0.026(4) 0.010(3) 0.004(3) 0.005(3)
C8 0.036(4) 0.028(4) 0.036(4) 0.010(3) 0.010(3) 0.007(3)
C9 0.053(5) 0.042(5) 0.040(5) 0.008(4) 0.004(4) 0.006(4)
C10 0.044(5) 0.033(4) 0.043(5) 0.013(4) 0.012(4) -0.001(3)
C11 0.036(4) 0.037(4) 0.041(5) -0.003(4) 0.004(4) 0.003(3)
F5 0.030(2) 0.032(2) 0.032(2) 0.0006(18) 0.0103(17) -0.0073(17)
F6 0.029(2) 0.044(2) 0.054(3) 0.015(2) 0.0081(19) 0.0078(19)
F7 0.035(2) 0.060(3) 0.026(2) 0.004(2) 0.0134(18) -0.003(2)
F8 0.049(3) 0.028(2) 0.032(2) 0.0109(18) 0.0025(19) -0.0012(18)
B2 0.030(5) 0.024(4) 0.029(5) 0.008(4) 0.011(4) 0.009(4)
F1 0.055(3) 0.138(5) 0.044(3) 0.041(3) -0.004(2) 0.005(3)
F2 0.024(2) 0.060(3) 0.037(2) 0.005(2) 0.0138(18) 0.0022(19)
F3 0.043(3) 0.050(3) 0.151(5) 0.060(3) 0.023(3) 0.007(2)
F4 0.074(4) 0.063(3) 0.079(4) -0.009(3) 0.043(3) 0.016(3)
B1 0.026(4) 0.029(5) 0.037(5) 0.011(4) 0.012(4) 0.000(4)
C1A 0.022(3) 0.019(3) 0.017(3) -0.001(3) 0.011(3) 0.002(3)
C2A 0.021(4) 0.026(4) 0.017(3) 0.001(3) 0.004(3) 0.003(3)
C3A 0.016(3) 0.031(4) 0.026(4) -0.003(3) -0.001(3) -0.003(3)
C4A 0.024(4) 0.033(4) 0.044(5) 0.008(4) 0.015(3) -0.003(3)
C5A 0.028(4) 0.035(4) 0.029(4) 0.012(3) 0.011(3) -0.001(3)
C6A 0.020(4) 0.031(4) 0.019(4) 0.003(3) 0.002(3) 0.004(3)
C1B 0.017(3) 0.025(3) 0.012(3) 0.001(3) -0.002(3) 0.001(3)
C2B 0.021(4) 0.036(4) 0.018(4) 0.005(3) 0.005(3) 0.002(3)
C3B 0.039(4) 0.021(4) 0.026(4) 0.006(3) 0.005(3) 0.007(3)
C4B 0.035(4) 0.026(4) 0.026(4) -0.001(3) 0.000(3) 0.012(3)
C5B 0.024(4) 0.041(4) 0.025(4) 0.001(3) 0.006(3) 0.014(3)
C6B 0.017(3) 0.031(4) 0.021(4) 0.003(3) 0.004(3) -0.001(3)
C1C 0.015(3) 0.025(4) 0.019(3) -0.005(3) 0.002(3) 0.001(3)
C2C 0.025(4) 0.039(4) 0.035(4) 0.015(3) 0.015(3) 0.011(3)
C3C 0.030(4) 0.035(4) 0.036(4) 0.017(3) 0.006(3) 0.004(3)
C4C 0.038(4) 0.030(4) 0.036(4) 0.011(3) 0.003(3) 0.012(3)
C5C 0.029(4) 0.036(4) 0.041(4) 0.009(4) 0.010(3) 0.022(3)
C6C 0.024(4) 0.038(4) 0.030(4) 0.009(3) 0.007(3) 0.008(3)
C1D 0.014(3) 0.026(4) 0.023(4) 0.003(3) 0.008(3) 0.002(3)
C2D 0.023(4) 0.033(4) 0.038(4) 0.014(4) 0.007(3) 0.001(3)
C3D 0.028(4) 0.031(4) 0.051(5) 0.014(4) 0.009(4) -0.001(3)
C4D 0.024(4) 0.030(4) 0.057(5) -0.001(4) 0.008(4) -0.004(3)
C5D 0.024(4) 0.042(5) 0.029(4) 0.001(3) 0.006(3) 0.000(3)
C6D 0.018(3) 0.029(4) 0.030(4) 0.009(3) 0.008(3) -0.001(3)
C1E 0.021(3) 0.030(4) 0.018(3) 0.007(3) 0.013(3) 0.009(3)
C2E 0.025(4) 0.027(4) 0.021(4) 0.004(3) 0.009(3) 0.002(3)
C3E 0.029(4) 0.024(4) 0.027(4) -0.001(3) 0.012(3) 0.008(3)
C4E 0.038(4) 0.023(4) 0.033(4) 0.006(3) 0.009(3) 0.006(3)
C5E 0.033(4) 0.034(4) 0.028(4) 0.013(3) 0.014(3) 0.003(3)
C6E 0.034(4) 0.030(4) 0.031(4) 0.006(3) 0.019(3) 0.012(3)
C1F 0.023(4) 0.021(3) 0.023(4) 0.001(3) 0.013(3) -0.001(3)
C2F 0.033(4) 0.035(4) 0.021(4) 0.011(3) 0.010(3) 0.009(3)
C3F 0.049(5) 0.040(4) 0.026(4) 0.006(3) 0.006(4) 0.009(4)
C4F 0.052(5) 0.045(5) 0.032(5) 0.008(4) 0.030(4) 0.010(4)
C5F 0.030(4) 0.047(5) 0.037(5) -0.001(4) 0.017(4) 0.012(3)
C6F 0.024(4) 0.045(4) 0.026(4) 0.006(3) 0.013(3) 0.007(3)
C7F 0.028(4) 0.077(6) 0.042(5) 0.009(4) 0.005(4) 0.020(4)
C8F 0.048(5) 0.074(6) 0.029(4) 0.027(4) 0.006(4) 0.026(4)
O1 0.031(3) 0.037(3) 0.035(3) 0.009(2) 0.011(2) 0.008(2)
C2G 0.049(5) 0.031(4) 0.029(4) 0.001(3) 0.019(4) 0.003(3)
C3G 0.054(5) 0.053(5) 0.042(5) 0.013(4) 0.017(4) 0.001(4)
C4G 0.033(4) 0.029(4) 0.047(5) 0.014(4) -0.005(4) -0.004(3)
C5G 0.080(6) 0.038(5) 0.037(5) 0.002(4) 0.005(4) 0.027(4)

loop_
_atom_type_symbol
_atom_type_description
_atom_type_scat_dispersion_real
_atom_type_scat_dispersion_imag
_atom_type_scat_source
C C 0.0033 0.0016 'International Tables Vol C Tables 4.2.6.8 and 6.1.1.4'
H H 0.0000 0.0000 'International Tables Vol C Tables 4.2.6.8 and 6.1.1.4'
B B 0.0013 0.0007 'International Tables Vol C Tables 4.2.6.8 and 6.1.1.4'
N N 0.0061 0.0033 'International Tables Vol C Tables 4.2.6.8 and 6.1.1.4'
O O 0.0106 0.0060 'International Tables Vol C Tables 4.2.6.8 and 6.1.1.4'
F F 0.0171 0.0103 'International Tables Vol C Tables 4.2.6.8 and 6.1.1.4'
P P 0.1023 0.0942 'International Tables Vol C Tables 4.2.6.8 and 6.1.1.4'
Ni Ni 0.3393 1.1124 'International Tables Vol C Tables 4.2.6.8 and 6.1.1.4'
Cl Cl 0.1484 0.1585 'International Tables Vol C Tables 4.2.6.8 and 6.1.1.4'

loop_
_geom_angle_atom_site_label_1
_geom_angle_atom_site_label_2
_geom_angle_atom_site_label_3
_geom_angle
_geom_angle_site_symmetry_1
C1X C1X Cl1 115.1(10) 2_656
C5 Ni1 P2 178.54(19) .
C5 Ni1 P1 94.61(17) .
P2 Ni1 P1 85.23(6) .
C5 Ni1 P3 98.26(17) .
P2 Ni1 P3 82.28(6) .
P1 Ni1 P3 159.91(7) .
C1A P1 C1B 105.8(3) .
C1A P1 C1 105.6(3) .
C1B P1 C1 103.0(3) .
C1A P1 Ni1 115.8(2) .
C1B P1 Ni1 119.41(19) .
C1 P1 Ni1 105.7(2) .
C1E P2 C3 109.5(3) .
C1E P2 C2 106.4(3) .
C3 P2 C2 107.3(3) .
C1E P2 Ni1 116.5(2) .
C3 P2 Ni1 105.2(2) .
C2 P2 Ni1 111.6(2) .
C1C P3 C1D 104.8(3) .
C1C P3 C4 106.0(3) .
C1D P3 C4 104.5(3) .
C1C P3 Ni1 115.0(2) .
C1D P3 Ni1 119.6(2) .
C4 P3 Ni1 105.8(2) .
C5 N1 C1F 132.3(5) .
C2 C1 P1 109.0(4) .
C1 C2 P2 107.5(4) .
C4 C3 P2 110.2(4) .
C3 C4 P3 113.3(4) .
N1 C5 C6 119.2(5) .
N1 C5 Ni1 120.0(4) .
C6 C5 Ni1 120.7(4) .
C5 C6 C7 119.7(5) .
C6 C7 C8 113.5(5) .
C11 C8 C9 109.2(6) .
C11 C8 C7 111.5(6) .
C9 C8 C7 106.4(6) .
C11 C8 C10 109.5(6) .
C9 C8 C10 108.4(6) .
C7 C8 C10 111.7(6) .
F8 B2 F6 110.4(6) .
F8 B2 F7 109.8(5) .
F6 B2 F7 110.0(6) .
F8 B2 F5 108.8(6) .
F6 B2 F5 109.5(5) .
F7 B2 F5 108.3(6) .
F1 B1 F4 109.5(7) .
F1 B1 F2 112.8(6) .
F4 B1 F2 109.4(6) .
F1 B1 F3 112.5(7) .
F4 B1 F3 103.9(6) .
F2 B1 F3 108.3(6) .
C6A C1A C2A 119.5(6) .
C6A C1A P1 119.4(5) .
C2A C1A P1 121.1(5) .
C3A C2A C1A 119.8(6) .
C4A C3A C2A 119.9(6) .
C3A C4A C5A 121.2(6) .
C4A C5A C6A 119.3(6) .
C5A C6A C1A 120.2(6) .
C2B C1B C6B 119.1(6) .
C2B C1B P1 117.9(5) .
C6B C1B P1 123.0(5) .
C3B C2B C1B 120.7(6) .
C2B C3B C4B 120.1(6) .
C5B C4B C3B 120.0(6) .
C4B C5B C6B 120.8(6) .
C5B C6B C1B 119.3(6) .
C6C C1C C2C 117.3(6) .
C6C C1C P3 124.6(5) .
C2C C1C P3 118.1(5) .
C3C C2C C1C 121.0(6) .
C2C C3C C4C 120.2(6) .
C3C C4C C5C 119.6(6) .
C6C C5C C4C 120.7(6) .
C5C C6C C1C 121.1(6) .
C6D C1D C2D 119.4(6) .
C6D C1D P3 119.7(5) .
C2D C1D P3 120.9(5) .
C3D C2D C1D 119.6(6) .
C4D C3D C2D 121.0(7) .
C3D C4D C5D 119.6(7) .
C6D C5D C4D 120.2(7) .
C5D C6D C1D 120.2(6) .
C6E C1E C2E 119.5(6) .
C6E C1E P2 118.5(5) .
C2E C1E P2 121.8(5) .
C3E C2E C1E 119.7(6) .
C2E C3E C4E 120.9(6) .
C3E C4E C5E 119.9(6) .
C6E C5E C4E 119.2(6) .
C5E C6E C1E 120.7(6) .
C2F C1F C6F 122.5(6) .
C2F C1F N1 117.0(5) .
C6F C1F N1 120.3(5) .
C1F C2F C3F 117.7(6) .
C1F C2F C8F 121.0(6) .
C3F C2F C8F 121.3(6) .
C4F C3F C2F 120.3(7) .
C3F C4F C5F 121.3(7) .
C4F C5F C6F 120.5(7) .
C5F C6F C1F 117.8(6) .
C5F C6F C7F 120.1(6) .
C1F C6F C7F 122.1(6) .
C2G O1 C4G 113.0(5) .
O1 C2G C3G 108.8(6) .
O1 C4G C5G 108.0(6) .

loop_
_geom_bond_atom_site_label_1
_geom_bond_atom_site_label_2
_geom_bond_distance
_geom_bond_site_symmetry_2
C1X C1X 1.378(18) 2_656
C1X Cl1 1.754(10) .
Ni1 C5 1.908(6) .
Ni1 P2 2.2077(17) .
Ni1 P1 2.2154(17) .
Ni1 P3 2.2252(17) .
P1 C1A 1.823(6) .
P1 C1B 1.829(6) .
P1 C1 1.841(6) .
P2 C1E 1.820(6) .
P2 C3 1.826(6) .
P2 C2 1.835(6) .
P3 C1C 1.801(6) .
P3 C1D 1.830(6) .
P3 C4 1.854(6) .
N1 C5 1.318(8) .
N1 C1F 1.461(8) .
C1 C2 1.531(8) .
C3 C4 1.527(9) .
C5 C6 1.503(8) .
C6 C7 1.536(9) .
C7 C8 1.539(9) .
C8 C11 1.518(10) .
C8 C9 1.523(10) .
C8 C10 1.553(10) .
F5 B2 1.405(9) .
F6 B2 1.379(8) .
F7 B2 1.395(8) .
F8 B2 1.378(8) .
F1 B1 1.335(9) .
F2 B1 1.371(9) .
F3 B1 1.406(9) .
F4 B1 1.370(9) .
C1A C6A 1.392(9) .
C1A C2A 1.395(9) .
C2A C3A 1.386(9) .
C3A C4A 1.372(9) .
C4A C5A 1.377(10) .
C5A C6A 1.388(9) .
C1B C2B 1.395(9) .
C1B C6B 1.402(8) .
C2B C3B 1.367(9) .
C3B C4B 1.386(9) .
C4B C5B 1.371(10) .
C5B C6B 1.385(9) .
C1C C6C 1.386(8) .
C1C C2C 1.418(9) .
C2C C3C 1.376(9) .
C3C C4C 1.377(9) .
C4C C5C 1.379(10) .
C5C C6C 1.379(9) .
C1D C6D 1.388(9) .
C1D C2D 1.388(9) .
C2D C3D 1.383(10) .
C3D C4D 1.369(10) .
C4D C5D 1.383(10) .
C5D C6D 1.379(9) .
C1E C6E 1.390(9) .
C1E C2E 1.401(8) .
C2E C3E 1.370(9) .
C3E C4E 1.385(9) .
C4E C5E 1.399(9) .
C5E C6E 1.386(9) .
C1F C2F 1.386(9) .
C1F C6F 1.395(9) .
C2F C3F 1.405(10) .
C2F C8F 1.483(9) .
C3F C4F 1.367(10) .
C4F C5F 1.374(10) .
C5F C6F 1.391(9) .
C6F C7F 1.524(10) .
O1 C2G 1.411(8) .
O1 C4G 1.431(8) .
C2G C3G 1.509(11) .
C4G C5G 1.474(10) .
